data_1503255
loop_
_publ_author_name
'Ji, Lei'
'Fang, Qi'
'Yuan, Mao-Sen'
'Liu, Zhi-Qiang'
'Shen, Yu-Xiang'
'Chen, Hong-Feng'

_publ_section_title
;
 Switching high two-photon efficiency: from 3,8,13-substituted triindole
 derivatives to their 2,7,12-isomers.
;
_journal_issue 22
_journal_name_full 'Organic letters'
_journal_page_first 5192
_journal_page_last 5195
_journal_paper_doi 10.1021/ol102057t
_journal_volume 12
_journal_year 2010
_chemical_formula_sum 'C45 H51 N3 Si3'
_chemical_formula_weight 718.16
_chemical_name_systematic
; 
 ? 
;
_space_group_IT_number 14
_symmetry_cell_setting monoclinic
_symmetry_space_group_name_Hall '-P 2yn'
_symmetry_space_group_name_H-M 'P 1 21/n 1'
_atom_sites_solution_hydrogens geom
_atom_sites_solution_primary direct
_atom_sites_solution_secondary difmap
_audit_creation_method SHELXL-97
_cell_angle_alpha 90.00
_cell_angle_beta 92.8504(15)
_cell_angle_gamma 90.00
_cell_formula_units_Z 4
_cell_length_a 18.3907(4)
_cell_length_b 7.8435(2)
_cell_length_c 30.5956(7)
_cell_measurement_reflns_used 6502
_cell_measurement_temperature 140(2)
_cell_measurement_theta_max 25.36
_cell_measurement_theta_min 2.53
_cell_volume 4407.88(18)
_computing_cell_refinement 'APEX2 Software Suite (Bruker,2005)'
_computing_data_collection 'APEX2 Software Suite (Bruker,2005)'
_computing_data_reduction 'APEX2 Software Suite (Bruker,2005)'
_computing_molecular_graphics 'SHELXTL (Bruker, 1997)'
_computing_publication_material 'WINGX (Farrugia,1999)'
_computing_structure_refinement 'SHELXL-97 (Sheldrick, 1997)'
_computing_structure_solution 'SHELXS-97 (Sheldrick, 1990)'
_diffrn_ambient_temperature 140(2)
_diffrn_detector_area_resol_mean 10.00
_diffrn_measured_fraction_theta_full 0.985
_diffrn_measured_fraction_theta_max 0.985
_diffrn_measurement_device_type 'Bruker APEX2 CCD area-detector diffractometer'
_diffrn_measurement_method 'phi and omega scans'
_diffrn_radiation_monochromator graphite
_diffrn_radiation_source 'fine-focus sealed tube'
_diffrn_radiation_type MoK\a
_diffrn_radiation_wavelength 0.71069
_diffrn_reflns_av_R_equivalents 0.0535
_diffrn_reflns_av_sigmaI/netI 0.0549
_diffrn_reflns_limit_h_max 22
_diffrn_reflns_limit_h_min -23
_diffrn_reflns_limit_k_max 10
_diffrn_reflns_limit_k_min -10
_diffrn_reflns_limit_l_max 39
_diffrn_reflns_limit_l_min -34
_diffrn_reflns_number 38899
_diffrn_reflns_theta_full 27.49
_diffrn_reflns_theta_max 27.49
_diffrn_reflns_theta_min 1.32
_exptl_absorpt_coefficient_mu 0.140
_exptl_absorpt_correction_T_max 0.9906
_exptl_absorpt_correction_T_min 0.9642
_exptl_absorpt_correction_type multi-scan
_exptl_absorpt_process_details 'APEX2 Software Suite (Bruker,2005)'
_exptl_crystal_colour colorless
_exptl_crystal_density_diffrn 1.082
_exptl_crystal_density_method 'not measured'
_exptl_crystal_description plank
_exptl_crystal_F_000 1536
_exptl_crystal_size_max 0.26
_exptl_crystal_size_mid 0.15
_exptl_crystal_size_min 0.07
_refine_diff_density_max 0.729
_refine_diff_density_min -0.350
_refine_diff_density_rms 0.068
_refine_ls_extinction_method none
_refine_ls_goodness_of_fit_ref 0.988
_refine_ls_hydrogen_treatment mixed
_refine_ls_matrix_type full
_refine_ls_number_parameters 603
_refine_ls_number_reflns 9959
_refine_ls_number_restraints 12
_refine_ls_restrained_S_all 0.989
_refine_ls_R_factor_all 0.1162
_refine_ls_R_factor_gt 0.0709
_refine_ls_shift/su_max 0.000
_refine_ls_shift/su_mean 0.000
_refine_ls_structure_factor_coef Fsqd
_refine_ls_weighting_details 'calc w=1/[\s^2^(Fo^2^)+(0.1187P)^2^+0.0000P] where P=(Fo^2^+2Fc^2^)/3'
_refine_ls_weighting_scheme calc
_refine_ls_wR_factor_gt 0.1702
_refine_ls_wR_factor_ref 0.1930
_reflns_number_gt 6200
_reflns_number_total 9959
_reflns_threshold_expression >2sigma(I)
_cod_data_source_file ol102057t_si_002.cif
_cod_data_source_block fq50
_cod_depositor_comments
;
The following automatic conversions were performed:

'_symmetry_cell_setting' value 'Monoclinic' changed to 'monoclinic'
according to /home/saulius/struct/CIF-dictionaries/cif_core.dic
dictionary named 'cif_core.dic' version 2.4.2 from 2011-04-26.

Automatic conversion script
Id: cif_fix_values 1715 2011-07-08 13:25:40Z adriana 
;
_cod_original_sg_symbol_H-M P2(1)/n
_cod_database_code 1503255

loop_
_symmetry_equiv_pos_as_xyz
'x, y, z'
'-x+1/2, y+1/2, -z+1/2'
'-x, -y, -z'
'x-1/2, -y-1/2, z-1/2'

loop_
_atom_site_label
_atom_site_type_symbol
_atom_site_fract_x
_atom_site_fract_y
_atom_site_fract_z
_atom_site_U_iso_or_equiv
_atom_site_adp_type
_atom_site_occupancy
_atom_site_symmetry_multiplicity
_atom_site_calc_flag
_atom_site_refinement_flags
_atom_site_disorder_assembly
_atom_site_disorder_group
Si2 Si 0.61455(4) -0.15874(13) 0.97950(2) 0.0621(3) Uani 1 1 d . . .
Si1 Si -0.29427(4) -0.06793(12) 0.80133(3) 0.0579(2) Uani 1 1 d . . .
C25 C 0.30413(11) -0.0003(2) 0.75974(7) 0.0277(4) Uani 1 1 d . . .
Si3 Si 0.38976(8) 0.2461(3) 0.43873(4) 0.0730(7) Uani 0.663(3) 1 d P A 1
C50 C 0.3530(6) 0.1766(11) 0.4902(4) 0.065(2) Uani 0.663(3) 1 d P A 1
C52 C 0.3539(9) 0.1053(19) 0.3936(5) 0.100(4) Uani 0.663(3) 1 d PU A 1
H52A H 0.3690 -0.0125 0.3996 0.100 Uiso 0.663(3) 1 calc PR A 1
H52B H 0.3732 0.1428 0.3659 0.100 Uiso 0.663(3) 1 calc PR A 1
H52C H 0.3006 0.1116 0.3915 0.100 Uiso 0.663(3) 1 calc PR A 1
C53 C 0.3607(5) 0.4694(10) 0.4294(2) 0.128(3) Uani 0.663(3) 1 d P A 1
H53A H 0.3842 0.5149 0.4038 0.128 Uiso 0.663(3) 1 calc PR A 1
H53B H 0.3749 0.5380 0.4552 0.128 Uiso 0.663(3) 1 calc PR A 1
H53C H 0.3077 0.4735 0.4243 0.128 Uiso 0.663(3) 1 calc PR A 1
Si3' Si 0.40577(19) 0.0882(6) 0.43710(9) 0.0851(15) Uani 0.337(3) 1 d P A 2
C50' C 0.3556(14) 0.095(2) 0.4891(7) 0.082(7) Uani 0.337(3) 1 d P A 2
C53' C 0.4278(9) -0.138(2) 0.4246(5) 0.136(5) Uani 0.337(3) 1 d PU A 2
H53D H 0.4685 -0.1760 0.4440 0.136 Uiso 0.337(3) 1 calc PR A 2
H53E H 0.4414 -0.1469 0.3941 0.136 Uiso 0.337(3) 1 calc PR A 2
H53F H 0.3851 -0.2095 0.4290 0.136 Uiso 0.337(3) 1 calc PR A 2
C52' C 0.3417(19) 0.182(4) 0.3958(11) 0.116(8) Uani 0.337(3) 1 d PU A 2
H52D H 0.3320 0.3011 0.4036 0.116 Uiso 0.337(3) 1 calc PR A 2
H52E H 0.2960 0.1177 0.3949 0.116 Uiso 0.337(3) 1 calc PR A 2
H52F H 0.3628 0.1780 0.3671 0.116 Uiso 0.337(3) 1 calc PR A 2
N15 N 0.09082(9) -0.0347(2) 0.70554(6) 0.0308(4) Uani 1 1 d . . .
N5 N 0.26363(9) 0.0030(2) 0.82889(6) 0.0307(4) Uani 1 1 d . . .
N10 N 0.34696(9) 0.0264(2) 0.68265(6) 0.0314(4) Uani 1 1 d . . .
C22 C 0.16367(11) -0.0101(2) 0.71866(7) 0.0279(4) Uani 1 1 d . . .
C7 C 0.45566(12) -0.0824(3) 0.86545(7) 0.0364(5) Uani 1 1 d . . .
C19 C 0.36557(11) -0.0283(3) 0.78992(7) 0.0314(5) Uani 1 1 d . . .
C21 C 0.23536(11) 0.0179(3) 0.64573(7) 0.0297(4) Uani 1 1 d . . .
C44 C 0.22020(13) -0.0364(3) 0.86594(8) 0.0385(5) Uani 1 1 d . . .
C34 C 0.06406(12) -0.1344(3) 0.66728(7) 0.0333(5) Uani 1 1 d . . .
C23 C 0.17020(11) 0.0154(3) 0.76446(7) 0.0284(4) Uani 1 1 d . . .
C16 C 0.05012(11) -0.0162(2) 0.74209(7) 0.0296(4) Uani 1 1 d . . .
C24 C 0.24197(11) 0.0117(3) 0.78484(6) 0.0287(4) Uani 1 1 d . . .
C27 C 0.22469(11) -0.0024(2) 0.69173(7) 0.0275(4) Uani 1 1 d . . .
C26 C 0.29439(11) 0.0062(2) 0.71345(7) 0.0280(4) Uani 1 1 d . . .
C17 C 0.09672(11) 0.0234(3) 0.77882(7) 0.0306(4) Uani 1 1 d . . .
C6 C 0.38222(12) -0.0459(3) 0.86994(7) 0.0358(5) Uani 1 1 d . . .
C20 C 0.31165(12) 0.0360(3) 0.64186(7) 0.0330(5) Uani 1 1 d . . .
C9 C 0.43878(12) -0.0744(3) 0.78628(7) 0.0362(5) Uani 1 1 d . . .
C14 C 0.19094(13) 0.0366(3) 0.60782(7) 0.0367(5) Uani 1 1 d . . .
C18 C 0.33820(11) -0.0222(3) 0.83220(7) 0.0313(5) Uani 1 1 d . . .
C8 C 0.48286(12) -0.0992(3) 0.82348(8) 0.0382(5) Uani 1 1 d . . .
C2 C -0.05550(12) -0.0095(3) 0.78482(8) 0.0396(5) Uani 1 1 d . . .
C54 C 0.41907(12) 0.1093(3) 0.69090(8) 0.0361(5) Uani 1 1 d . . .
C12 C 0.29630(14) 0.0847(3) 0.56483(8) 0.0462(6) Uani 1 1 d . A .
C55 C 0.48220(14) 0.0042(4) 0.67681(10) 0.0508(7) Uani 1 1 d . . .
C39 C 0.50406(13) -0.1077(3) 0.90334(8) 0.0430(6) Uani 1 1 d . . .
C3 C -0.01021(13) 0.0431(3) 0.82074(8) 0.0454(6) Uani 1 1 d . . .
C11 C 0.34245(13) 0.0706(3) 0.60230(7) 0.0405(5) Uani 1 1 d . . .
C29 C -0.13224(13) -0.0302(4) 0.78929(8) 0.0479(6) Uani 1 1 d . . .
C35 C 0.00911(14) -0.0411(4) 0.63719(9) 0.0448(6) Uani 1 1 d . . .
C30 C -0.19648(14) -0.0440(4) 0.79324(9) 0.0564(7) Uani 1 1 d . . .
C45 C 0.21095(16) 0.1122(4) 0.89645(10) 0.0520(7) Uani 1 1 d . . .
C1 C -0.02457(12) -0.0383(3) 0.74488(8) 0.0385(5) Uani 1 1 d . . .
C40 C 0.54698(13) -0.1303(4) 0.93407(8) 0.0501(6) Uani 1 1 d . . .
C4 C 0.06348(12) 0.0615(3) 0.81818(8) 0.0409(5) Uani 1 1 d . . .
C13 C 0.22105(14) 0.0679(3) 0.56804(8) 0.0449(6) Uani 1 1 d . . .
C49 C 0.32700(15) 0.1217(5) 0.52360(9) 0.0673(9) Uani 1 1 d . . .
C41 C 0.56989(17) -0.2603(4) 1.02565(10) 0.0686(8) Uani 1 1 d . . .
H41B H 0.5275 -0.1925 1.0331 0.069 Uiso 1 1 calc R . .
H41A H 0.6044 -0.2667 1.0511 0.069 Uiso 1 1 calc R . .
H41C H 0.5541 -0.3755 1.0172 0.069 Uiso 1 1 calc R . .
C43 C 0.6892(2) -0.2940(7) 0.96054(12) 0.1111(16) Uani 1 1 d . . .
H43C H 0.6700 -0.4068 0.9525 0.111 Uiso 1 1 calc R . .
H43A H 0.7269 -0.3058 0.9841 0.111 Uiso 1 1 calc R . .
H43B H 0.7101 -0.2409 0.9350 0.111 Uiso 1 1 calc R . .
C31 C -0.34268(17) -0.0555(5) 0.74749(12) 0.0814(10) Uani 1 1 d . . .
H31A H -0.3361 0.0582 0.7350 0.081 Uiso 1 1 calc R . .
H31B H -0.3947 -0.0766 0.7507 0.081 Uiso 1 1 calc R . .
H31C H -0.3231 -0.1415 0.7280 0.081 Uiso 1 1 calc R . .
C32 C -0.30918(16) -0.2786(5) 0.82651(12) 0.0789(10) Uani 1 1 d . . .
H32C H -0.3006 -0.3686 0.8051 0.079 Uiso 1 1 calc R . .
H32B H -0.3594 -0.2860 0.8356 0.079 Uiso 1 1 calc R . .
H32A H -0.2755 -0.2929 0.8521 0.079 Uiso 1 1 calc R . .
C42 C 0.6493(2) 0.0525(6) 0.99615(12) 0.0981(14) Uani 1 1 d . . .
H42C H 0.6723 0.1064 0.9715 0.098 Uiso 1 1 calc R . .
H42A H 0.6852 0.0399 1.0207 0.098 Uiso 1 1 calc R . .
H42B H 0.6089 0.1237 1.0051 0.098 Uiso 1 1 calc R . .
C51 C 0.48980(19) 0.2251(7) 0.44408(12) 0.1046(14) Uani 1 1 d . . .
H51A H 0.5091 0.3006 0.4674 0.105 Uiso 0.663(3) 1 calc PR A 1
H51B H 0.5107 0.2566 0.4164 0.105 Uiso 0.663(3) 1 calc PR A 1
H51C H 0.5027 0.1068 0.4513 0.105 Uiso 0.663(3) 1 calc PR A 1
H51D H 0.5160 0.1950 0.4709 0.105 Uiso 0.337(3) 1 d PR A 2
H51E H 0.4760 0.3430 0.4450 0.105 Uiso 0.337(3) 1 d PR A 2
H51F H 0.5203 0.2066 0.4199 0.105 Uiso 0.337(3) 1 d PR A 2
C33 C -0.32229(19) 0.1090(6) 0.83674(16) 0.1082(15) Uani 1 1 d . . .
H33A H -0.2946 0.1034 0.8649 0.108 Uiso 1 1 calc R . .
H33C H -0.3744 0.0993 0.8416 0.108 Uiso 1 1 calc R . .
H33B H -0.3127 0.2181 0.8225 0.108 Uiso 1 1 calc R . .
H11 H 0.3926(15) 0.086(3) 0.5997(9) 0.053(7) Uiso 1 1 d . . .
H13 H 0.1888(17) 0.079(4) 0.5427(10) 0.072(9) Uiso 1 1 d . . .
H14 H 0.1414(14) 0.039(3) 0.6094(8) 0.042(7) Uiso 1 1 d . . .
H1 H -0.0556(12) -0.077(3) 0.7209(8) 0.034(6) Uiso 1 1 d . . .
H3 H -0.0346(14) 0.070(3) 0.8496(9) 0.055(7) Uiso 1 1 d . . .
H4 H 0.0919(13) 0.099(3) 0.8453(8) 0.044(7) Uiso 1 1 d . . .
H6 H 0.3617(13) -0.038(3) 0.8986(8) 0.037(6) Uiso 1 1 d . . .
H8 H 0.5348(13) -0.134(3) 0.8202(7) 0.038(6) Uiso 1 1 d . . .
H9 H 0.4553(15) -0.098(3) 0.7571(10) 0.058(8) Uiso 1 1 d . . .
H34A H 0.0420(12) -0.233(3) 0.6782(7) 0.036(6) Uiso 1 1 d . . .
H34B H 0.1080(12) -0.170(3) 0.6514(7) 0.031(6) Uiso 1 1 d . . .
H44A H 0.2440(13) -0.132(3) 0.8846(8) 0.048(7) Uiso 1 1 d . . .
H44B H 0.1715(14) -0.090(3) 0.8560(8) 0.044(6) Uiso 1 1 d . . .
H54A H 0.4134(13) 0.220(3) 0.6735(8) 0.047(7) Uiso 1 1 d . . .
H54B H 0.4231(11) 0.136(3) 0.7212(8) 0.032(6) Uiso 1 1 d . . .
H35A H 0.0327(15) 0.071(4) 0.6273(9) 0.062(8) Uiso 1 1 d . . .
H35B H -0.0361(16) -0.007(3) 0.6506(9) 0.054(8) Uiso 1 1 d . . .
H35C H 0.0006(17) -0.107(4) 0.6146(11) 0.078(10) Uiso 1 1 d . . .
H45A H 0.1802(17) 0.067(4) 0.9216(11) 0.075(9) Uiso 1 1 d . . .
H45B H 0.1834(15) 0.204(4) 0.8797(10) 0.066(9) Uiso 1 1 d . . .
H45C H 0.2588(19) 0.162(4) 0.9092(11) 0.084(10) Uiso 1 1 d . . .
H55A H 0.4851(13) -0.100(3) 0.6934(8) 0.039(6) Uiso 1 1 d . . .
H55B H 0.4772(16) -0.018(4) 0.6447(11) 0.069(9) Uiso 1 1 d . . .
H55C H 0.5315(18) 0.064(4) 0.6862(10) 0.075(9) Uiso 1 1 d . . .

loop_
_atom_site_aniso_label
_atom_site_aniso_U_11
_atom_site_aniso_U_22
_atom_site_aniso_U_33
_atom_site_aniso_U_23
_atom_site_aniso_U_13
_atom_site_aniso_U_12
Si2 0.0435(4) 0.1046(7) 0.0371(4) 0.0104(4) -0.0106(3) 0.0095(4)
Si1 0.0246(3) 0.0935(6) 0.0560(5) -0.0027(4) 0.0054(3) -0.0044(4)
C25 0.0223(9) 0.0335(11) 0.0270(10) -0.0007(8) -0.0009(8) 0.0003(8)
Si3 0.0632(8) 0.1239(17) 0.0333(6) 0.0148(7) 0.0180(5) 0.0152(9)
C50 0.055(4) 0.104(6) 0.037(3) 0.004(5) 0.011(2) -0.003(5)
C52 0.079(6) 0.177(13) 0.045(3) -0.012(7) 0.016(3) 0.024(7)
C53 0.149(7) 0.150(7) 0.091(5) 0.037(4) 0.059(5) 0.047(5)
Si3' 0.077(2) 0.137(4) 0.0416(15) 0.0103(17) 0.0147(13) -0.007(2)
C50' 0.081(11) 0.136(17) 0.026(5) 0.001(11) -0.007(6) -0.042(14)
C53' 0.160(9) 0.146(9) 0.106(8) 0.003(7) 0.041(7) -0.014(8)
C52' 0.097(15) 0.20(2) 0.053(10) 0.013(15) 0.004(9) 0.010(16)
N15 0.0218(8) 0.0444(10) 0.0261(9) -0.0020(8) -0.0012(7) -0.0007(7)
N5 0.0232(8) 0.0429(10) 0.0257(9) 0.0004(8) -0.0010(7) -0.0028(7)
N10 0.0241(8) 0.0439(10) 0.0263(9) -0.0012(8) 0.0015(7) 0.0033(7)
C22 0.0242(10) 0.0309(10) 0.0282(10) -0.0006(8) -0.0031(8) 0.0016(8)
C7 0.0356(11) 0.0390(12) 0.0336(11) 0.0035(10) -0.0096(9) -0.0022(10)
C19 0.0273(10) 0.0422(11) 0.0243(10) -0.0013(9) -0.0025(8) -0.0017(9)
C21 0.0288(10) 0.0347(11) 0.0255(10) -0.0019(8) 0.0002(8) 0.0015(8)
C44 0.0318(11) 0.0539(14) 0.0299(11) 0.0053(11) 0.0042(9) -0.0047(11)
C34 0.0309(11) 0.0362(11) 0.0326(11) -0.0027(10) -0.0017(9) -0.0022(10)
C23 0.0235(10) 0.0359(11) 0.0257(10) -0.0020(8) 0.0009(8) 0.0014(8)
C16 0.0238(10) 0.0328(10) 0.0319(11) 0.0025(9) -0.0006(8) 0.0004(8)
C24 0.0282(10) 0.0346(11) 0.0230(10) -0.0008(8) -0.0022(8) -0.0007(8)
C27 0.0254(10) 0.0319(10) 0.0249(10) -0.0021(8) -0.0013(8) 0.0010(8)
C26 0.0243(10) 0.0319(10) 0.0277(10) -0.0027(8) 0.0018(8) 0.0025(8)
C17 0.0235(10) 0.0393(11) 0.0286(11) -0.0012(9) -0.0026(8) 0.0034(9)
C6 0.0347(11) 0.0457(12) 0.0267(11) 0.0017(10) -0.0016(9) -0.0077(10)
C20 0.0311(11) 0.0399(11) 0.0278(11) -0.0039(9) 0.0005(8) 0.0041(9)
C9 0.0318(11) 0.0451(13) 0.0313(12) -0.0013(10) -0.0019(9) 0.0019(10)
C14 0.0309(11) 0.0506(13) 0.0284(11) -0.0008(10) -0.0012(9) -0.0004(10)
C18 0.0248(10) 0.0400(11) 0.0287(11) 0.0021(9) -0.0039(8) -0.0033(9)
C8 0.0274(11) 0.0471(13) 0.0395(12) -0.0016(11) -0.0058(9) 0.0038(10)
C2 0.0260(11) 0.0487(13) 0.0443(13) -0.0009(11) 0.0041(10) 0.0017(10)
C54 0.0290(11) 0.0450(13) 0.0342(12) -0.0009(11) -0.0003(9) -0.0023(10)
C12 0.0454(14) 0.0648(16) 0.0289(12) -0.0026(11) 0.0057(10) 0.0016(12)
C55 0.0317(13) 0.074(2) 0.0469(16) -0.0026(15) 0.0046(11) 0.0056(13)
C39 0.0370(12) 0.0519(14) 0.0394(13) 0.0014(11) -0.0052(10) -0.0021(11)
C3 0.0339(12) 0.0645(16) 0.0383(13) -0.0090(12) 0.0057(10) 0.0079(11)
C11 0.0340(12) 0.0557(14) 0.0322(12) -0.0042(10) 0.0063(9) -0.0001(11)
C29 0.0319(12) 0.0703(17) 0.0417(14) -0.0025(12) 0.0046(10) 0.0006(12)
C35 0.0341(13) 0.0642(17) 0.0353(13) -0.0044(13) -0.0077(10) 0.0088(13)
C30 0.0334(13) 0.089(2) 0.0474(15) 0.0006(14) 0.0055(11) -0.0004(13)
C45 0.0483(15) 0.0602(17) 0.0478(16) -0.0128(14) 0.0063(13) -0.0076(14)
C1 0.0258(11) 0.0521(13) 0.0370(12) 0.0027(11) -0.0038(9) 0.0010(10)
C40 0.0421(13) 0.0685(17) 0.0385(13) 0.0006(13) -0.0084(11) 0.0015(13)
C4 0.0310(11) 0.0566(14) 0.0350(12) -0.0079(11) 0.0002(9) 0.0069(11)
C13 0.0439(13) 0.0639(16) 0.0263(11) -0.0005(11) -0.0044(10) -0.0024(12)
C49 0.0499(16) 0.120(3) 0.0315(14) -0.0017(16) 0.0020(11) -0.0069(17)
C41 0.0687(19) 0.086(2) 0.0506(16) 0.0118(16) -0.0069(14) 0.0160(17)
C43 0.077(2) 0.189(5) 0.067(2) 0.033(3) 0.0030(18) 0.054(3)
C31 0.0428(16) 0.125(3) 0.075(2) 0.015(2) -0.0059(15) -0.0095(18)
C32 0.0470(16) 0.118(3) 0.072(2) 0.022(2) 0.0111(15) 0.0001(18)
C42 0.078(2) 0.153(4) 0.061(2) 0.004(2) -0.0247(19) -0.035(2)
C51 0.077(2) 0.178(4) 0.061(2) 0.015(3) 0.0223(18) 0.001(3)
C33 0.0465(18) 0.136(4) 0.145(4) -0.052(3) 0.030(2) -0.015(2)

loop_
_atom_type_symbol
_atom_type_description
_atom_type_scat_dispersion_real
_atom_type_scat_dispersion_imag
_atom_type_scat_source
C C 0.0033 0.0016 'International Tables Vol C Tables 4.2.6.8 and 6.1.1.4'
H H 0.0000 0.0000 'International Tables Vol C Tables 4.2.6.8 and 6.1.1.4'
N N 0.0061 0.0033 'International Tables Vol C Tables 4.2.6.8 and 6.1.1.4'
Si Si 0.0817 0.0704 'International Tables Vol C Tables 4.2.6.8 and 6.1.1.4'

loop_
_geom_angle_atom_site_label_1
_geom_angle_atom_site_label_2
_geom_angle_atom_site_label_3
_geom_angle
C40 Si2 C42 108.29(16)
C40 Si2 C41 108.77(13)
C42 Si2 C41 109.76(18)
C40 Si2 C43 108.53(15)
C42 Si2 C43 110.5(2)
C41 Si2 C43 110.92(18)
C31 Si1 C30 107.93(14)
C31 Si1 C32 110.23(17)
C30 Si1 C32 108.29(14)
C31 Si1 C33 110.4(2)
C30 Si1 C33 107.78(15)
C32 Si1 C33 112.0(2)
C24 C25 C26 118.35(18)
C24 C25 C19 107.00(18)
C26 C25 C19 134.52(19)
C50 Si3 C51 107.8(4)
C50 Si3 C53 107.4(4)
C51 Si3 C53 112.2(3)
C50 Si3 C52 109.3(6)
C51 Si3 C52 109.1(5)
C53 Si3 C52 111.0(5)
C50 Si3 H51E 113.8
C51 Si3 H51E 30.8
C53 Si3 H51E 81.9
C52 Si3 H51E 128.4
C49 C50 Si3 176.4(8)
C52' Si3' C53' 112.3(12)
C52' Si3' C50' 104.2(12)
C53' Si3' C50' 108.9(8)
C52' Si3' C51 110.1(14)
C53' Si3' C51 112.3(6)
C50' Si3' C51 108.8(7)
C49 C50' Si3' 171.2(15)
Si3' C53' H53D 109.5
Si3' C53' H53E 109.5
H53D C53' H53E 109.5
Si3' C53' H53F 109.5
H53D C53' H53F 109.5
H53E C53' H53F 109.5
Si3' C52' H52D 109.5
Si3' C52' H52E 109.5
H52D C52' H52E 109.5
Si3' C52' H52F 109.5
H52D C52' H52F 109.5
H52E C52' H52F 109.5
C16 N15 C22 107.68(17)
C16 N15 C34 121.70(17)
C22 N15 C34 125.57(17)
C18 N5 C24 108.27(16)
C18 N5 C44 119.60(17)
C24 N5 C44 128.75(18)
C20 N10 C26 107.88(17)
C20 N10 C54 120.33(18)
C26 N10 C54 125.32(17)
N15 C22 C23 109.77(17)
N15 C22 C27 127.78(19)
C23 C22 C27 122.40(18)
C6 C7 C8 120.0(2)
C6 C7 C39 120.8(2)
C8 C7 C39 119.2(2)
C9 C19 C18 117.93(19)
C9 C19 C25 135.5(2)
C18 C19 C25 106.15(18)
C14 C21 C20 117.43(19)
C14 C21 C27 136.3(2)
C20 C21 C27 106.01(17)
N5 C44 C45 113.7(2)
N5 C44 H44A 110.7(14)
C45 C44 H44A 106.1(14)
N5 C44 H44B 111.3(14)
C45 C44 H44B 112.2(14)
H44A C44 H44B 102.1(19)
N15 C34 C35 114.3(2)
N15 C34 H34A 106.7(14)
C35 C34 H34A 108.8(14)
N15 C34 H34B 106.6(12)
C35 C34 H34B 111.5(12)
H34A C34 H34B 108.6(18)
C22 C23 C24 117.35(18)
C22 C23 C17 105.85(17)
C24 C23 C17 136.50(19)
N15 C16 C1 127.7(2)
N15 C16 C17 109.55(17)
C1 C16 C17 122.7(2)
N5 C24 C25 108.89(18)
N5 C24 C23 129.61(19)
C25 C24 C23 121.24(18)
C26 C27 C22 116.81(19)
C26 C27 C21 106.81(18)
C22 C27 C21 135.97(19)
N10 C26 C27 109.32(18)
N10 C26 C25 128.46(18)
C27 C26 C25 122.19(18)
C4 C17 C16 117.02(19)
C4 C17 C23 136.2(2)
C16 C17 C23 106.75(18)
C18 C6 C7 118.2(2)
C18 C6 H6 120.2(14)
C7 C6 H6 121.5(14)
N10 C20 C11 127.2(2)
N10 C20 C21 109.95(18)
C11 C20 C21 122.7(2)
C8 C9 C19 119.9(2)
C8 C9 H9 122.2(16)
C19 C9 H9 117.7(16)
C13 C14 C21 120.5(2)
C13 C14 H14 119.2(16)
C21 C14 H14 120.1(16)
N5 C18 C6 127.9(2)
N5 C18 C19 109.56(17)
C6 C18 C19 122.5(2)
C9 C8 C7 121.3(2)
C9 C8 H8 118.7(13)
C7 C8 H8 120.0(13)
C1 C2 C3 118.8(2)
C1 C2 C29 120.8(2)
C3 C2 C29 120.4(2)
N10 C54 C55 113.9(2)
N10 C54 H54A 102.5(13)
C55 C54 H54A 112.1(14)
N10 C54 H54B 106.6(13)
C55 C54 H54B 112.1(13)
H54A C54 H54B 109.0(19)
C11 C12 C13 119.9(2)
C11 C12 C49 119.2(2)
C13 C12 C49 120.9(2)
C54 C55 H55A 109.7(15)
C54 C55 H55B 110.1(18)
H55A C55 H55B 112(2)
C54 C55 H55C 110.2(17)
H55A C55 H55C 102(2)
H55B C55 H55C 113(3)
C40 C39 C7 177.3(3)
C4 C3 C2 122.4(2)
C4 C3 H3 120.1(15)
C2 C3 H3 117.5(15)
C20 C11 C12 118.3(2)
C20 C11 H11 123.0(16)
C12 C11 H11 118.7(16)
C30 C29 C2 178.6(3)
C34 C35 H35A 108.1(16)
C34 C35 H35B 115.4(16)
H35A C35 H35B 105(2)
C34 C35 H35C 107(2)
H35A C35 H35C 110(3)
H35B C35 H35C 112(3)
C29 C30 Si1 177.9(3)
C44 C45 H45A 106.0(17)
C44 C45 H45B 108.0(17)
H45A C45 H45B 110(2)
C44 C45 H45C 114.2(18)
H45A C45 H45C 110(3)
H45B C45 H45C 109(3)
C16 C1 C2 118.8(2)
C16 C1 H1 123.1(14)
C2 C1 H1 118.0(14)
C39 C40 Si2 177.7(3)
C3 C4 C17 120.0(2)
C3 C4 H4 117.4(14)
C17 C4 H4 122.6(14)
C14 C13 C12 121.3(2)
C14 C13 H13 118.0(19)
C12 C13 H13 120.7(19)
C50' C49 C50 30.4(10)
C50' C49 C12 158.4(10)
C50 C49 C12 171.1(5)
Si2 C41 H41B 109.5
Si2 C41 H41A 109.5
H41B C41 H41A 109.5
Si2 C41 H41C 109.5
H41B C41 H41C 109.5
H41A C41 H41C 109.5
Si2 C43 H43C 109.5
Si2 C43 H43A 109.5
H43C C43 H43A 109.5
Si2 C43 H43B 109.5
H43C C43 H43B 109.5
H43A C43 H43B 109.5
Si1 C31 H31A 109.5
Si1 C31 H31B 109.5
H31A C31 H31B 109.5
Si1 C31 H31C 109.5
H31A C31 H31C 109.5
H31B C31 H31C 109.5
Si1 C32 H32C 109.5
Si1 C32 H32B 109.5
H32C C32 H32B 109.5
Si1 C32 H32A 109.5
H32C C32 H32A 109.5
H32B C32 H32A 109.5
Si2 C42 H42C 109.5
Si2 C42 H42A 109.5
H42C C42 H42A 109.5
Si2 C42 H42B 109.5
H42C C42 H42B 109.5
H42A C42 H42B 109.5
Si3 C51 Si3' 39.93(15)
Si3 C51 H51A 109.5
Si3' C51 H51A 133.8
Si3 C51 H51B 109.5
Si3' C51 H51B 113.6
H51A C51 H51B 109.5
Si3 C51 H51C 109.5
Si3' C51 H51C 71.0
H51A C51 H51C 109.5
H51B C51 H51C 109.5
Si3 C51 H51D 123.6
Si3' C51 H51D 109.3
H51A C51 H51D 51.6
H51B C51 H51D 126.8
H51C C51 H51D 57.9
Si3 C51 H51E 69.7
Si3' C51 H51E 109.6
H51A C51 H51E 58.8
H51B C51 H51E 84.2
H51C C51 H51E 165.2
H51D C51 H51E 109.5
Si3 C51 H51F 124.2
Si3' C51 H51F 109.5
H51A C51 H51F 116.6
H51B C51 H51F 26.3
H51C C51 H51F 83.5
H51D C51 H51F 109.5
H51E C51 H51F 109.5
Si1 C33 H33A 109.5
Si1 C33 H33C 109.5
H33A C33 H33C 109.5
Si1 C33 H33B 109.5
H33A C33 H33B 109.5
H33C C33 H33B 109.5

loop_
_geom_bond_atom_site_label_1
_geom_bond_atom_site_label_2
_geom_bond_distance
Si2 C40 1.832(2)
Si2 C42 1.838(4)
Si2 C41 1.849(3)
Si2 C43 1.851(4)
Si1 C31 1.836(3)
Si1 C30 1.837(3)
Si1 C32 1.849(4)
Si1 C33 1.850(4)
C25 C24 1.411(3)
C25 C26 1.420(3)
C25 C19 1.440(3)
Si3 C50 1.828(11)
Si3 C51 1.846(4)
Si3 C53 1.848(7)
Si3 C52 1.863(17)
Si3 H51E 1.7611
C50 C49 1.228(11)
C52 H52A 0.9800
C52 H52B 0.9800
C52 H52C 0.9800
C53 H53A 0.9800
C53 H53B 0.9800
C53 H53C 0.9800
Si3' C52' 1.84(3)
Si3' C53' 1.863(16)
Si3' C50' 1.88(2)
Si3' C51 1.885(6)
C50' C49 1.22(2)
C53' H53D 0.9800
C53' H53E 0.9800
C53' H53F 0.9800
C52' H52D 0.9800
C52' H52E 0.9800
C52' H52F 0.9800
N15 C16 1.384(3)
N15 C22 1.393(2)
N15 C34 1.472(3)
N5 C18 1.384(3)
N5 C24 1.388(3)
N5 C44 1.452(3)
N10 C20 1.380(3)
N10 C26 1.392(3)
N10 C54 1.487(3)
C22 C23 1.415(3)
C22 C27 1.426(3)
C7 C6 1.394(3)
C7 C8 1.407(3)
C7 C39 1.440(3)
C19 C9 1.404(3)
C19 C18 1.412(3)
C21 C14 1.393(3)
C21 C20 1.421(3)
C21 C27 1.440(3)
C44 C45 1.508(4)
C44 H44A 1.03(3)
C44 H44B 1.02(3)
C34 C35 1.520(3)
C34 H34A 0.94(2)
C34 H34B 1.00(2)
C23 C24 1.432(3)
C23 C17 1.443(3)
C16 C1 1.391(3)
C16 C17 1.414(3)
C27 C26 1.416(3)
C17 C4 1.409(3)
C6 C18 1.389(3)
C6 H6 0.97(2)
C20 C11 1.388(3)
C9 C8 1.378(3)
C9 H9 0.98(3)
C14 C13 1.384(3)
C14 H14 0.91(3)
C8 H8 1.00(2)
C2 C1 1.392(3)
C2 C3 1.408(3)
C2 C29 1.434(3)
C54 C55 1.505(3)
C54 H54A 1.02(3)
C54 H54B 0.95(2)
C12 C11 1.397(3)
C12 C13 1.398(3)
C12 C49 1.437(3)
C55 H55A 0.96(3)
C55 H55B 1.00(3)
C55 H55C 1.05(3)
C39 C40 1.210(3)
C3 C4 1.369(3)
C3 H3 1.03(3)
C11 H11 0.94(3)
C29 C30 1.198(3)
C35 H35A 1.03(3)
C35 H35B 0.98(3)
C35 H35C 0.87(3)
C45 H45A 1.04(3)
C45 H45B 1.01(3)
C45 H45C 1.02(3)
C1 H1 0.96(2)
C4 H4 1.00(2)
C13 H13 0.96(3)
C41 H41B 0.9800
C41 H41A 0.9800
C41 H41C 0.9800
C43 H43C 0.9800
C43 H43A 0.9800
C43 H43B 0.9800
C31 H31A 0.9800
C31 H31B 0.9800
C31 H31C 0.9800
C32 H32C 0.9800
C32 H32B 0.9800
C32 H32A 0.9800
C42 H42C 0.9800
C42 H42A 0.9800
C42 H42B 0.9800
C51 H51A 0.9800
C51 H51B 0.9800
C51 H51C 0.9800
C51 H51D 0.9600
C51 H51E 0.9600
C51 H51F 0.9600
C33 H33A 0.9800
C33 H33C 0.9800
C33 H33B 0.9800
